data_7031687
loop_
_publ_author_name
'Imran, Muhammad'
'Mix, Andreas'
'Neumann, Beate'
'Stammler, Hans-Georg'
'Monkowius, Uwe'
'Bleckenwegner, Petra'
'Mitzel, Norbert W.'

_publ_section_title
;
 Boron-centered soft ligands based on tetrazole units and their complexes
 with sodium, potassium and bismuth ions.
;
_journal_issue 39
_journal_name_full 'Dalton transactions (Cambridge, England : 2003)'
_journal_page_first 14737
_journal_page_last 14748
_journal_paper_doi 10.1039/c4dt01931h
_journal_volume 43
_journal_year 2014
_chemical_formula_moiety 'C6 H14 B K N12 O2 S3'
_chemical_formula_sum 'C6 H14 B K N12 O2 S3'
_chemical_formula_weight 432.38
_chemical_name_systematic ?
_space_group_IT_number 14
_symmetry_cell_setting monoclinic
_symmetry_space_group_name_Hall '-P 2yn'
_symmetry_space_group_name_H-M 'P 1 21/n 1'
_atom_sites_solution_hydrogens geom
_atom_sites_solution_primary direct
_atom_sites_solution_secondary difmap
_audit_creation_method SHELXL-97
_cell_angle_alpha 90.00
_cell_angle_beta 103.1234(6)
_cell_angle_gamma 90.00
_cell_formula_units_Z 4
_cell_length_a 8.82110(10)
_cell_length_b 16.10670(10)
_cell_length_c 12.83460(10)
_cell_measurement_reflns_used 43244
_cell_measurement_temperature 100(2)
_cell_measurement_theta_max 30.034
_cell_measurement_theta_min 2.910
_cell_volume 1775.90(3)
_computing_cell_refinement 'HKL Scalepack (Otwinowski & Minor 1997)'
_computing_data_collection 'Collect, Bruker AXS, 2004'
_computing_data_reduction 'Denzo and Scalepack (Otwinowski & Minor, 1997)'
_computing_molecular_graphics 'SHELXTL-PLUS (1990)'
_computing_publication_material 'SHELXL-97 (Sheldrick, 1997)'
_computing_structure_refinement 'SHELXL-97 (Sheldrick, 1997)'
_computing_structure_solution 'SHELXS-97 (Sheldrick, 1990)'
_diffrn_ambient_temperature 100(2)
_diffrn_measured_fraction_theta_full 0.997
_diffrn_measured_fraction_theta_max 0.997
_diffrn_measurement_device_type KappaCCD
_diffrn_measurement_method CCD
_diffrn_radiation_monochromator graphite
_diffrn_radiation_source 'fine-focus sealed tube'
_diffrn_radiation_type MoK\a
_diffrn_radiation_wavelength 0.71073
_diffrn_reflns_av_R_equivalents 0.037
_diffrn_reflns_av_sigmaI/netI 0.0196
_diffrn_reflns_limit_h_max 12
_diffrn_reflns_limit_h_min -12
_diffrn_reflns_limit_k_max 22
_diffrn_reflns_limit_k_min -22
_diffrn_reflns_limit_l_max 18
_diffrn_reflns_limit_l_min -18
_diffrn_reflns_number 71800
_diffrn_reflns_theta_full 30.00
_diffrn_reflns_theta_max 30.00
_diffrn_reflns_theta_min 3.50
_exptl_absorpt_coefficient_mu 0.683
_exptl_absorpt_correction_T_max 0.8986
_exptl_absorpt_correction_T_min 0.8214
_exptl_absorpt_correction_type multi-scan
_exptl_absorpt_process_details 'Denzo and Scalepack (Otwinowski & Minor, 1997)'
_exptl_crystal_colour Colourless
_exptl_crystal_density_diffrn 1.617
_exptl_crystal_density_method 'not measured'
_exptl_crystal_description fragment
_exptl_crystal_F_000 888
_exptl_crystal_size_max 0.30
_exptl_crystal_size_mid 0.28
_exptl_crystal_size_min 0.16
_refine_diff_density_max 0.322
_refine_diff_density_min -0.293
_refine_diff_density_rms 0.055
_refine_ls_extinction_method none
_refine_ls_goodness_of_fit_ref 1.036
_refine_ls_hydrogen_treatment refall
_refine_ls_matrix_type full
_refine_ls_number_parameters 282
_refine_ls_number_reflns 5164
_refine_ls_number_restraints 0
_refine_ls_restrained_S_all 1.036
_refine_ls_R_factor_all 0.0301
_refine_ls_R_factor_gt 0.0248
_refine_ls_shift/su_max 0.001
_refine_ls_shift/su_mean 0.000
_refine_ls_structure_factor_coef Fsqd
_refine_ls_weighting_details 'calc w=1/[\s^2^(Fo^2^)+(0.0371P)^2^+0.4231P] where P=(Fo^2^+2Fc^2^)/3'
_refine_ls_weighting_scheme calc
_refine_ls_wR_factor_gt 0.0634
_refine_ls_wR_factor_ref 0.0659
_reflns_number_gt 4541
_reflns_number_total 5164
_reflns_threshold_expression >2sigma(I)
_cod_data_source_file c4dt01931h2.cif
_cod_data_source_block compound2a
_cod_depositor_comments
;
The following automatic conversions were performed:

'_symmetry_cell_setting' value 'Monoclinic' changed to 'monoclinic'
according to
/usr/data/users/saulius/crontab/automatic-downloads/rss-feeds/RSC/lib/dictionaries/cif_core.dic
dictionary named 'cif_core.dic' version 2.4.2 from 2011-04-26.

Automatic conversion script
Id: cif_fix_values 2281 2013-09-26 08:29:07Z andrius 

 Adding full bibliography for 7031686--7031693.cif.
;
_cod_original_sg_symbol_H-M 'P 21/n'
_cod_database_code 7031687

loop_
_symmetry_equiv_pos_as_xyz
'x, y, z'
'-x+1/2, y+1/2, -z+1/2'
'-x, -y, -z'
'x-1/2, -y-1/2, z-1/2'

loop_
_atom_site_label
_atom_site_type_symbol
_atom_site_fract_x
_atom_site_fract_y
_atom_site_fract_z
_atom_site_U_iso_or_equiv
_atom_site_adp_type
_atom_site_occupancy
_atom_site_symmetry_multiplicity
_atom_site_calc_flag
K1 K 0.37794(3) 0.608737(15) 0.961980(18) 0.01783(6) Uani 1 1 d
S1 S 0.18936(3) 0.559125(15) 0.71332(2) 0.01448(6) Uani 1 1 d
S2 S 0.02784(3) 0.686399(16) 0.94791(2) 0.01710(6) Uani 1 1 d
S3 S 0.55469(3) 0.808609(18) 0.83551(2) 0.02060(7) Uani 1 1 d
O1 O 0.56555(10) 0.50545(5) 0.87594(6) 0.01820(16) Uani 1 1 d
H1A H 0.517(2) 0.4789(11) 0.8237(15) 0.038(5) Uiso 1 1 d
H1B H 0.619(2) 0.5396(13) 0.8497(16) 0.052(6) Uiso 1 1 d
N1 N 0.05802(10) 0.71408(5) 0.67054(7) 0.01301(16) Uani 1 1 d
N2 N -0.07682(10) 0.74712(6) 0.61020(7) 0.01636(17) Uani 1 1 d
N3 N -0.16213(11) 0.68787(6) 0.56298(7) 0.01677(18) Uani 1 1 d
N4 N -0.08473(10) 0.61586(5) 0.59214(7) 0.01396(17) Uani 1 1 d
N5 N 0.08281(10) 0.81536(5) 0.82185(7) 0.01274(16) Uani 1 1 d
N6 N 0.05552(11) 0.89849(5) 0.81359(7) 0.01518(17) Uani 1 1 d
N7 N -0.01087(11) 0.92099(6) 0.88810(7) 0.01618(17) Uani 1 1 d
N8 N -0.02717(10) 0.85239(5) 0.94559(7) 0.01456(17) Uani 1 1 d
N9 N 0.26670(10) 0.82688(5) 0.69829(7) 0.01270(16) Uani 1 1 d
N10 N 0.20201(10) 0.87414(5) 0.61105(7) 0.01464(17) Uani 1 1 d
N11 N 0.30803(10) 0.92092(6) 0.58887(7) 0.01542(17) Uani 1 1 d
N12 N 0.44204(10) 0.90424(6) 0.66099(7) 0.01451(17) Uani 1 1 d
B1 B 0.17450(13) 0.76599(7) 0.75212(9) 0.0131(2) Uani 1 1 d
H1 H 0.2532(15) 0.7242(8) 0.8031(10) 0.013(3) Uiso 1 1 d
C1 C 0.05500(12) 0.62991(6) 0.66001(8) 0.01242(18) Uani 1 1 d
C2 C -0.15835(13) 0.53702(7) 0.55613(9) 0.0184(2) Uani 1 1 d
H2A H -0.1807(17) 0.5345(9) 0.4816(13) 0.025(4) Uiso 1 1 d
H2B H -0.0858(17) 0.4935(9) 0.5857(12) 0.023(4) Uiso 1 1 d
H2C H -0.2530(17) 0.5340(9) 0.5806(11) 0.019(3) Uiso 1 1 d
C3 C 0.02904(11) 0.78472(6) 0.90493(8) 0.01347(19) Uani 1 1 d
C4 C -0.09238(14) 0.85724(8) 1.03972(9) 0.0202(2) Uani 1 1 d
H4A H -0.198(3) 0.8452(13) 1.0228(17) 0.059(6) Uiso 1 1 d
H4B H -0.039(2) 0.8210(12) 1.0889(16) 0.050(5) Uiso 1 1 d
H4C H -0.080(2) 0.9146(12) 1.0651(14) 0.046(5) Uiso 1 1 d
C5 C 0.42041(12) 0.84589(6) 0.73151(8) 0.01375(19) Uani 1 1 d
C6 C 0.58509(14) 0.94845(8) 0.65900(10) 0.0211(2) Uani 1 1 d
H6A H 0.575(2) 0.9712(11) 0.5890(15) 0.040(5) Uiso 1 1 d
H6B H 0.666(2) 0.9090(12) 0.6689(15) 0.046(5) Uiso 1 1 d
H6C H 0.604(2) 0.9839(12) 0.7127(16) 0.051(5) Uiso 1 1 d
O2 O 0.79041(12) 0.12887(6) 0.71859(8) 0.02725(19) Uani 1 1 d
H2D H 0.712(3) 0.1400(12) 0.6795(17) 0.051(6) Uiso 1 1 d
H2E H 0.844(2) 0.1702(13) 0.7195(15) 0.044(5) Uiso 1 1 d

loop_
_atom_site_aniso_label
_atom_site_aniso_U_11
_atom_site_aniso_U_22
_atom_site_aniso_U_33
_atom_site_aniso_U_23
_atom_site_aniso_U_13
_atom_site_aniso_U_12
K1 0.01847(12) 0.01831(12) 0.01522(11) -0.00235(8) 0.00070(8) 0.00523(8)
S1 0.01561(12) 0.01214(11) 0.01463(12) 0.00035(8) 0.00124(9) 0.00182(8)
S2 0.01737(13) 0.01412(12) 0.02007(13) 0.00521(9) 0.00479(10) -0.00100(9)
S3 0.01475(13) 0.02188(14) 0.02182(14) 0.00245(10) -0.00282(10) -0.00032(10)
O1 0.0174(4) 0.0195(4) 0.0171(4) -0.0034(3) 0.0027(3) -0.0008(3)
N1 0.0124(4) 0.0124(4) 0.0135(4) 0.0015(3) 0.0013(3) 0.0000(3)
N2 0.0139(4) 0.0155(4) 0.0177(4) 0.0020(3) -0.0006(3) 0.0006(3)
N3 0.0157(4) 0.0146(4) 0.0183(4) 0.0013(3) 0.0002(3) 0.0006(3)
N4 0.0134(4) 0.0129(4) 0.0145(4) 0.0007(3) 0.0009(3) -0.0005(3)
N5 0.0135(4) 0.0109(4) 0.0135(4) 0.0012(3) 0.0024(3) -0.0005(3)
N6 0.0179(4) 0.0110(4) 0.0164(4) 0.0002(3) 0.0034(3) 0.0007(3)
N7 0.0182(4) 0.0149(4) 0.0154(4) 0.0009(3) 0.0038(3) 0.0008(3)
N8 0.0151(4) 0.0144(4) 0.0143(4) 0.0010(3) 0.0035(3) 0.0007(3)
N9 0.0115(4) 0.0131(4) 0.0129(4) 0.0004(3) 0.0015(3) 0.0002(3)
N10 0.0158(4) 0.0146(4) 0.0137(4) 0.0024(3) 0.0037(3) 0.0005(3)
N11 0.0160(4) 0.0157(4) 0.0147(4) -0.0005(3) 0.0037(3) -0.0018(3)
N12 0.0138(4) 0.0157(4) 0.0146(4) -0.0020(3) 0.0046(3) -0.0023(3)
B1 0.0134(5) 0.0120(5) 0.0138(5) 0.0002(4) 0.0027(4) -0.0008(4)
C1 0.0132(4) 0.0136(4) 0.0111(4) 0.0006(3) 0.0039(3) -0.0016(3)
C2 0.0176(5) 0.0154(5) 0.0203(5) -0.0036(4) 0.0006(4) -0.0036(4)
C3 0.0109(4) 0.0153(5) 0.0135(4) 0.0008(4) 0.0012(3) -0.0011(3)
C4 0.0208(6) 0.0260(6) 0.0154(5) -0.0005(4) 0.0074(4) 0.0012(4)
C5 0.0134(4) 0.0127(4) 0.0154(4) -0.0030(4) 0.0035(4) -0.0004(3)
C6 0.0189(5) 0.0243(6) 0.0213(5) -0.0037(4) 0.0070(4) -0.0100(4)
O2 0.0255(5) 0.0221(4) 0.0311(5) -0.0014(4) 0.0000(4) 0.0022(4)

loop_
_atom_type_symbol
_atom_type_description
_atom_type_scat_dispersion_real
_atom_type_scat_dispersion_imag
_atom_type_scat_source
C C 0.0033 0.0016 'International Tables Vol C Tables 4.2.6.8 and 6.1.1.4'
H H 0.0000 0.0000 'International Tables Vol C Tables 4.2.6.8 and 6.1.1.4'
B B 0.0013 0.0007 'International Tables Vol C Tables 4.2.6.8 and 6.1.1.4'
K K 0.2009 0.2494 'International Tables Vol C Tables 4.2.6.8 and 6.1.1.4'
N N 0.0061 0.0033 'International Tables Vol C Tables 4.2.6.8 and 6.1.1.4'
O O 0.0106 0.0060 'International Tables Vol C Tables 4.2.6.8 and 6.1.1.4'
S S 0.1246 0.1234 'International Tables Vol C Tables 4.2.6.8 and 6.1.1.4'

loop_
_geom_angle_atom_site_label_1
_geom_angle_atom_site_label_2
_geom_angle_atom_site_label_3
_geom_angle
_geom_angle_site_symmetry_1
_geom_angle_site_symmetry_3
O1 K1 O1 82.89(3) 3_667 .
O1 K1 N2 93.65(3) 3_667 4_676
O1 K1 N2 136.44(3) . 4_676
O1 K1 N10 66.64(3) 3_667 4_676
O1 K1 N10 75.19(2) . 4_676
N2 K1 N10 63.89(2) 4_676 4_676
O1 K1 S2 107.650(19) 3_667 .
O1 K1 S2 148.11(2) . .
N2 K1 S2 74.136(19) 4_676 .
N10 K1 S2 136.698(18) 4_676 .
O1 K1 S1 122.02(2) 3_667 .
O1 K1 S1 71.722(19) . .
N2 K1 S1 139.77(2) 4_676 .
N10 K1 S1 143.841(19) 4_676 .
S2 K1 S1 77.389(8) . .
O1 K1 N11 63.18(2) 3_667 2_546
O1 K1 N11 72.28(2) . 2_546
N2 K1 N11 143.08(2) 4_676 2_546
N10 K1 N11 122.33(2) 4_676 2_546
S2 K1 N11 85.567(17) . 2_546
S1 K1 N11 59.682(16) . 2_546
O1 K1 K1 41.559(17) 3_667 3_667
O1 K1 K1 41.330(18) . 3_667
N2 K1 K1 121.80(2) 4_676 3_667
N10 K1 K1 64.228(18) 4_676 3_667
S2 K1 K1 140.302(11) . 3_667
S1 K1 K1 98.234(9) . 3_667
N11 K1 K1 59.751(16) 2_546 3_667
O1 K1 H1B 95.0(4) 3_667 .
O1 K1 H1B 15.8(4) . .
N2 K1 H1B 125.7(4) 4_676 .
N10 K1 H1B 71.0(4) 4_676 .
S2 K1 H1B 149.4(4) . .
S1 K1 H1B 73.2(4) . .
N11 K1 H1B 86.7(4) 2_546 .
K1 K1 H1B 54.2(4) 3_667 .
O1 K1 H1 167.3(3) 3_667 .
O1 K1 H1 106.4(3) . .
N2 K1 H1 85.4(3) 4_676 .
N10 K1 H1 123.5(3) 4_676 .
S2 K1 H1 59.9(3) . .
S1 K1 H1 55.6(3) . .
N11 K1 H1 110.9(3) 2_546 .
K1 K1 H1 147.0(3) 3_667 .
H1B K1 H1 95.7(5) . .
C1 S1 K1 112.32(4) . .
C3 S2 K1 107.47(4) . .
K1 O1 K1 97.11(3) 3_667 .
K1 O1 H1A 103.9(13) 3_667 .
K1 O1 H1A 113.0(12) . .
K1 O1 H1B 135.9(14) 3_667 .
K1 O1 H1B 102.1(14) . .
H1A O1 H1B 104.4(18) . .
C1 N1 N2 109.60(8) . .
C1 N1 B1 127.15(9) . .
N2 N1 B1 122.26(8) . .
N3 N2 N1 108.64(8) . .
N3 N2 K1 107.49(6) . 4_575
N1 N2 K1 129.67(6) . 4_575
N2 N3 N4 107.60(8) . .
N3 N4 C1 111.22(8) . .
N3 N4 C2 119.96(9) . .
C1 N4 C2 128.69(9) . .
C3 N5 N6 109.42(8) . .
C3 N5 B1 125.99(9) . .
N6 N5 B1 124.38(8) . .
N7 N6 N5 108.84(8) . .
N6 N7 N8 107.38(8) . .
C3 N8 N7 110.75(8) . .
C3 N8 C4 127.88(9) . .
N7 N8 C4 121.33(9) . .
C5 N9 N10 109.41(8) . .
C5 N9 B1 126.51(9) . .
N10 N9 B1 124.00(8) . .
N11 N10 N9 108.61(8) . .
N11 N10 K1 115.58(6) . 4_575
N9 N10 K1 135.80(6) . 4_575
N10 N11 N12 107.43(8) . .
N10 N11 K1 102.64(6) . 2_556
N12 N11 K1 127.65(6) . 2_556
C5 N12 N11 111.28(8) . .
C5 N12 C6 127.50(10) . .
N11 N12 C6 121.19(9) . .
N9 B1 N1 112.44(8) . .
N9 B1 N5 109.29(8) . .
N1 B1 N5 108.40(8) . .
N9 B1 H1 109.8(7) . .
N1 B1 H1 108.3(7) . .
N5 B1 H1 108.6(7) . .
N4 C1 N1 102.95(8) . .
N4 C1 S1 127.17(8) . .
N1 C1 S1 129.87(8) . .
N4 C2 H2A 109.9(9) . .
N4 C2 H2B 107.5(9) . .
H2A C2 H2B 109.7(13) . .
N4 C2 H2C 107.5(8) . .
H2A C2 H2C 109.7(13) . .
H2B C2 H2C 112.5(12) . .
N8 C3 N5 103.59(9) . .
N8 C3 S2 127.19(8) . .
N5 C3 S2 129.21(8) . .
N8 C4 H4A 111.1(13) . .
N8 C4 H4B 107.7(12) . .
H4A C4 H4B 111.2(18) . .
N8 C4 H4C 106.9(11) . .
H4A C4 H4C 108.0(16) . .
H4B C4 H4C 111.9(16) . .
N12 C5 N9 103.26(9) . .
N12 C5 S3 126.90(8) . .
N9 C5 S3 129.84(8) . .
N12 C6 H6A 108.0(11) . .
N12 C6 H6B 107.4(12) . .
H6A C6 H6B 107.0(15) . .
N12 C6 H6C 108.4(13) . .
H6A C6 H6C 116.6(16) . .
H6B C6 H6C 109.1(17) . .
H2D O2 H2E 105(2) . .

loop_
_geom_bond_atom_site_label_1
_geom_bond_atom_site_label_2
_geom_bond_distance
_geom_bond_site_symmetry_2
K1 O1 2.7363(9) 3_667
K1 O1 2.7487(8) .
K1 N2 2.9705(9) 4_676
K1 N10 3.0700(9) 4_676
K1 S2 3.2987(4) .
K1 S1 3.3437(3) .
K1 N11 3.4326(10) 2_546
K1 K1 4.1116(5) 3_667
K1 H1B 3.04(2) .
K1 H1 2.795(13) .
S1 C1 1.6746(11) .
S2 C3 1.6777(11) .
S3 C5 1.6814(11) .
O1 K1 2.7363(9) 3_667
O1 H1A 0.829(19) .
O1 H1B 0.85(2) .
N1 C1 1.3621(13) .
N1 N2 1.3709(12) .
N1 B1 1.5370(14) .
N2 N3 1.2795(13) .
N2 K1 2.9705(9) 4_575
N3 N4 1.3548(12) .
N4 C1 1.3571(13) .
N4 C2 1.4531(13) .
N5 C3 1.3547(13) .
N5 N6 1.3602(12) .
N5 B1 1.5544(14) .
N6 N7 1.2818(13) .
N7 N8 1.3544(12) .
N8 C3 1.3505(13) .
N8 C4 1.4533(14) .
N9 C5 1.3608(13) .
N9 N10 1.3670(12) .
N9 B1 1.5348(14) .
N10 N11 1.2823(13) .
N10 K1 3.0700(9) 4_575
N11 N12 1.3526(12) .
N11 K1 3.4326(10) 2_556
N12 C5 1.3481(13) .
N12 C6 1.4542(14) .
B1 H1 1.076(13) .
C2 H2A 0.933(16) .
C2 H2B 0.967(15) .
C2 H2C 0.957(15) .
C4 H4A 0.93(2) .
C4 H4B 0.91(2) .
C4 H4C 0.98(2) .
C6 H6A 0.956(19) .
C6 H6B 0.94(2) .
C6 H6C 0.88(2) .
O2 H2D 0.78(2) .
O2 H2E 0.81(2) .
